data_4513013
loop_
_publ_author_name
'Thomas, Sajesh P.'
'Veccham, Srimukh Prasad K. P.'
'Farrugia, Louis J.'
'Guru Row, T. N.'

_publ_section_title
;
 &#x201C;Conformational Simulation&#x201D; of Sulfamethizole by Molecular
 Complexation and Insights from Charge Density Analysis: Role of
 Intramolecular S&#x00B7;&#x00B7;&#x00B7;O Chalcogen Bonding
;
_journal_issue 5
_journal_name_full 'Crystal Growth &amp; Design'
_journal_page_first 2110
_journal_paper_doi 10.1021/cg5016687
_journal_volume 15
_journal_year 2015
_chemical_compound_source 'see text'
_chemical_formula_moiety '2(C9 H9 N4 O2 S2), 2(C5 H7 N2), H2 O'
_chemical_formula_sum 'C14 H17 N6 O2.5 S2'
_chemical_formula_weight 373.47
_chemical_name_common 'sulfamethizole:4-aminopyridine hemihydrate'
_space_group_IT_number 2
_symmetry_cell_setting triclinic
_symmetry_Int_Tables_number 2
_symmetry_space_group_name_Hall '-P 1'
_symmetry_space_group_name_H-M 'P -1'
_atom_sites_solution_hydrogens geom
_atom_sites_solution_primary direct
_atom_sites_solution_secondary difmap
_cell_angle_alpha 80.078(4)
_cell_angle_beta 77.538(4)
_cell_angle_gamma 87.524(4)
_cell_formula_units_Z 4
_cell_length_a 8.2663(4)
_cell_length_b 13.2756(6)
_cell_length_c 16.3969(7)
_cell_measurement_reflns_used 612
_cell_measurement_temperature 293
_cell_measurement_theta_max 25.00
_cell_measurement_theta_min 2.52
_cell_volume 1730.69(14)
_computing_cell_refinement 'SET4 (de Boer & Duisenberg, 1984)'
_computing_data_collection 'Locally modified CAD4 Software (Enraf-Nonius, 1989)'
_computing_data_reduction 'HELENA (Spek, 1997)'
_computing_publication_material 'PLATON (Spek, 2003)'
_computing_structure_refinement 'SHELXL-97 (Sheldrick, 1997)'
_diffrn_ambient_temperature 293
_diffrn_detector_area_resol_mean 18.4
_diffrn_measured_fraction_theta_full 0.998
_diffrn_measured_fraction_theta_max 0.998
_diffrn_measurement_device_type 'Oxford Xcalibur,Eos(Nova) CCD detector'
_diffrn_measurement_method '\w scans'
_diffrn_radiation_monochromator graphite
_diffrn_radiation_probe x-ray
_diffrn_radiation_source 'Rotating Anode'
_diffrn_radiation_type MoK\a
_diffrn_radiation_wavelength 0.71073
_diffrn_reflns_av_R_equivalents 0.0914
_diffrn_reflns_av_sigmaI/netI 0.0592
_diffrn_reflns_limit_h_max 9
_diffrn_reflns_limit_h_min -9
_diffrn_reflns_limit_k_max 15
_diffrn_reflns_limit_k_min -15
_diffrn_reflns_limit_l_max 19
_diffrn_reflns_limit_l_min -19
_diffrn_reflns_number 22639
_diffrn_reflns_reduction_process
;
;
_diffrn_reflns_theta_full 25.00
_diffrn_reflns_theta_max 25.00
_diffrn_reflns_theta_min 2.52
_diffrn_standards_number 0
_exptl_absorpt_coefficient_mu 0.332
_exptl_absorpt_correction_T_max 0.949
_exptl_absorpt_correction_T_min 0.899
_exptl_absorpt_correction_type multi-scan
_exptl_absorpt_process_details 'CrysAlis RED (Oxford Diffraction,2009)'
_exptl_crystal_colour 'pale yellow'
_exptl_crystal_density_diffrn 1.433
_exptl_crystal_density_method 'Not Measured'
_exptl_crystal_description block
_exptl_crystal_F_000 780
_exptl_crystal_size_max 0.330
_exptl_crystal_size_mid 0.180
_exptl_crystal_size_min 0.160
_refine_diff_density_max 0.484
_refine_diff_density_min -0.382
_refine_diff_density_rms 0.072
_refine_ls_extinction_method none
_refine_ls_goodness_of_fit_ref 1.054
_refine_ls_hydrogen_treatment mixed
_refine_ls_matrix_type full
_refine_ls_number_parameters 462
_refine_ls_number_reflns 6082
_refine_ls_number_restraints 2
_refine_ls_restrained_S_all 1.054
_refine_ls_R_factor_all 0.0684
_refine_ls_R_factor_gt 0.0573
_refine_ls_shift/su_max 0.013
_refine_ls_shift/su_mean 0.000
_refine_ls_structure_factor_coef Fsqd
_refine_ls_weighting_details 'calc w=1/[\s^2^(Fo^2^)+(0.0996P)^2^+0.3362P] where P=(Fo^2^+2Fc^2^)/3'
_refine_ls_weighting_scheme calc
_refine_ls_wR_factor_gt 0.1561
_refine_ls_wR_factor_ref 0.1710
_reflns_number_gt 4965
_reflns_number_total 6082
_reflns_threshold_expression >2\s(i)
_cod_data_source_file cg5016687_si_003.cif
_cod_data_source_block smzAMP
_cod_depositor_comments
;
The following automatic conversions were performed:

'_symmetry_cell_setting' value 'Triclinic' changed to 'triclinic'
according to
/usr/data/users/saulius/crontab/automatic-downloads/rss-feeds/ACS/lib/dictionaries/cif_core.dic
dictionary named 'cif_core.dic' version 2.4.2 from 2011-04-26.

Automatic conversion script
Id: cif_fix_values 3271 2015-04-21 07:52:19Z andrius 

 Adding full bibliography for 4512912--4513016.cif.
;
_cod_database_code 4513013

loop_
_symmetry_equiv_pos_site_id
_symmetry_equiv_pos_as_xyz
1 x,y,z
2 -x,-y,-z

loop_
_atom_site_aniso_label
_atom_site_aniso_U_11
_atom_site_aniso_U_22
_atom_site_aniso_U_33
_atom_site_aniso_U_23
_atom_site_aniso_U_13
_atom_site_aniso_U_12
S1 0.0616(5) 0.0408(4) 0.0463(4) -0.0022(3) -0.0304(4) -0.0083(3)
S2 0.0413(4) 0.0389(4) 0.0382(4) 0.0006(3) -0.0162(3) -0.0094(3)
O1 0.0492(12) 0.0530(12) 0.0602(13) -0.0057(10) -0.0289(10) -0.0139(9)
O2 0.0580(13) 0.0534(13) 0.0443(12) 0.0119(10) -0.0132(10) -0.0138(10)
N1 0.0786(18) 0.0402(13) 0.0456(14) -0.0073(12) -0.0251(13) -0.0079(12)
N2 0.0763(18) 0.0429(14) 0.0417(14) -0.0075(11) -0.0236(13) -0.0101(12)
N3 0.0490(13) 0.0427(13) 0.0367(12) -0.0070(10) -0.0130(10) -0.0023(10)
N4 0.0543(15) 0.0609(16) 0.0416(14) -0.0083(12) -0.0134(12) 0.0032(12)
C1 0.071(2) 0.0461(17) 0.0444(17) -0.0016(14) -0.0201(15) 0.0005(15)
C2 0.0524(17) 0.0366(14) 0.0435(15) -0.0056(12) -0.0192(13) 0.0020(12)
C3 0.0405(14) 0.0396(15) 0.0382(14) -0.0096(12) -0.0131(11) 0.0005(11)
C4 0.0465(15) 0.0309(13) 0.0333(13) -0.0035(11) -0.0172(12) -0.0057(11)
C5 0.0495(16) 0.0468(16) 0.0289(13) -0.0028(12) -0.0166(12) -0.0042(12)
C6 0.0473(16) 0.0447(15) 0.0332(14) -0.0035(12) -0.0196(12) -0.0010(12)
C7 0.0494(16) 0.0300(13) 0.0338(14) -0.0048(11) -0.0122(12) -0.0007(11)
C8 0.0594(18) 0.0355(14) 0.0298(13) -0.0059(11) -0.0154(12) -0.0031(12)
C9 0.0523(16) 0.0371(14) 0.0377(14) -0.0079(12) -0.0246(13) -0.0027(12)
S3 0.0631(5) 0.0442(4) 0.0361(4) -0.0076(3) -0.0160(3) -0.0092(3)
S4 0.0474(4) 0.0435(4) 0.0331(4) -0.0008(3) -0.0088(3) -0.0060(3)
O3 0.0618(14) 0.0576(13) 0.0484(12) 0.0078(10) -0.0057(10) -0.0190(11)
O4 0.0652(14) 0.0590(13) 0.0378(11) -0.0138(10) -0.0107(10) 0.0021(11)
N5 0.0601(16) 0.0411(13) 0.0408(13) -0.0017(11) -0.0141(12) -0.0003(11)
N6 0.0521(14) 0.0448(13) 0.0356(12) -0.0054(11) -0.0163(11) -0.0001(11)
N7 0.0486(14) 0.0421(13) 0.0407(13) -0.0029(11) -0.0170(11) -0.0083(10)
N8 0.0573(19) 0.073(2) 0.104(3) -0.049(2) -0.0282(18) 0.0160(16)
C10 0.087(3) 0.0434(18) 0.057(2) -0.0115(16) -0.0062(18) -0.0078(17)
C11 0.0539(17) 0.0386(15) 0.0438(16) -0.0064(13) -0.0076(13) 0.0017(13)
C12 0.0340(13) 0.0432(15) 0.0346(14) -0.0074(12) -0.0102(11) 0.0001(11)
C13 0.0510(16) 0.0343(14) 0.0301(13) -0.0031(11) -0.0150(12) -0.0021(12)
C14 0.0578(19) 0.0448(17) 0.072(2) -0.0216(16) -0.0315(16) -0.0014(14)
C15 0.071(2) 0.0506(19) 0.083(2) -0.0371(18) -0.0331(19) 0.0077(16)
C16 0.0564(18) 0.0421(16) 0.0526(18) -0.0130(14) -0.0204(14) 0.0056(13)
C17 0.0553(18) 0.0488(17) 0.0563(18) -0.0171(15) -0.0237(15) -0.0058(14)
C18 0.0554(18) 0.0426(16) 0.0530(17) -0.0197(14) -0.0161(14) 0.0012(13)
N9 0.0719(18) 0.0507(15) 0.0485(15) -0.0005(12) -0.0261(13) -0.0126(13)
N10 0.0605(16) 0.0564(16) 0.0407(14) -0.0145(13) -0.0146(13) -0.0089(13)
C19 0.0480(16) 0.0371(14) 0.0392(15) -0.0092(12) -0.0092(12) -0.0039(12)
C20 0.072(2) 0.0349(15) 0.0551(19) -0.0015(14) -0.0216(16) -0.0032(14)
C21 0.067(2) 0.0454(17) 0.065(2) -0.0207(17) -0.0111(17) -0.0118(15)
C22 0.0605(19) 0.0532(18) 0.0401(16) -0.0017(14) -0.0109(14) -0.0048(15)
C23 0.0652(19) 0.0368(15) 0.0411(16) -0.0049(12) -0.0153(14) -0.0058(13)
N11 0.0771(19) 0.0548(16) 0.0575(17) -0.0151(14) -0.0250(15) -0.0086(14)
N12 0.0576(17) 0.0700(19) 0.0523(17) -0.0219(15) -0.0185(13) -0.0063(14)
C24 0.0444(16) 0.0526(18) 0.0446(16) -0.0146(14) -0.0066(13) -0.0065(13)
C25 0.066(2) 0.0488(17) 0.0473(17) -0.0071(14) -0.0179(15) -0.0049(15)
C26 0.065(2) 0.0526(19) 0.064(2) -0.0208(17) -0.0139(17) -0.0040(16)
C27 0.060(2) 0.077(2) 0.056(2) -0.0043(18) -0.0254(17) -0.0004(18)
C28 0.063(2) 0.0465(18) 0.063(2) -0.0043(16) -0.0238(17) -0.0029(15)
O1W 0.108(2) 0.0827(18) 0.0510(14) 0.0072(13) -0.0220(14) -0.0057(16)

loop_
_atom_site_label
_atom_site_type_symbol
_atom_site_thermal_displace_type
_atom_site_fract_x
_atom_site_fract_y
_atom_site_fract_z
_atom_site_occupancy
_atom_site_U_iso_or_equiv
_atom_site_calc_flag
_atom_site_refinement_flags
S1 S Uani 0.28677(10) 0.18972(5) 0.75538(5) 1.000 0.0470(3) . .
S2 S Uani 0.24165(8) 0.38458(5) 0.60929(4) 1.000 0.0389(2) . .
O1 O Uani 0.3502(3) 0.39980(16) 0.66445(14) 1.000 0.0515(7) . .
O2 O Uani 0.2704(3) 0.44850(16) 0.52710(13) 1.000 0.0536(7) . .
N1 N Uani 0.1511(4) 0.03408(18) 0.72889(16) 1.000 0.0527(9) . .
N2 N Uani 0.1567(3) 0.10572(18) 0.65570(16) 1.000 0.0516(9) . .
N3 N Uani 0.2432(3) 0.27043(17) 0.59283(14) 1.000 0.0421(7) . .
N4 N Uani -0.4524(3) 0.4345(2) 0.78936(16) 1.000 0.0519(9) . .
C1 C Uani 0.2153(4) 0.0038(2) 0.86999(19) 1.000 0.0534(10) . .
C2 C Uani 0.2129(4) 0.0664(2) 0.78564(18) 1.000 0.0430(9) . .
C3 C Uani 0.2239(3) 0.1916(2) 0.65955(17) 1.000 0.0384(8) . .
C4 C Uani 0.0399(3) 0.40771(18) 0.66271(16) 1.000 0.0356(8) . .
C5 C Uani -0.0888(3) 0.4171(2) 0.61924(16) 1.000 0.0408(9) . .
C6 C Uani -0.2495(3) 0.4264(2) 0.66031(16) 1.000 0.0404(9) . .
C7 C Uani -0.2898(3) 0.42612(19) 0.74835(16) 1.000 0.0373(8) . .
C8 C Uani -0.1607(4) 0.4182(2) 0.79136(17) 1.000 0.0405(9) . .
C9 C Uani 0.0011(4) 0.4090(2) 0.75017(17) 1.000 0.0398(8) . .
S3 S Uani 0.29546(10) 0.02200(6) 0.08144(4) 1.000 0.0466(3) . .
S4 S Uani 0.36310(9) 0.26024(5) 0.00431(4) 1.000 0.0418(2) . .
O3 O Uani 0.4619(3) 0.35145(17) -0.02733(13) 1.000 0.0583(8) . .
O4 O Uani 0.3702(3) 0.18835(16) -0.05330(12) 1.000 0.0534(7) . .
N5 N Uani 0.3402(3) -0.02048(18) 0.23175(15) 1.000 0.0474(8) . .
N6 N Uani 0.3852(3) 0.08045(17) 0.20495(14) 1.000 0.0433(8) . .
N7 N Uani 0.4131(3) 0.21211(17) 0.09064(15) 1.000 0.0429(8) . .
N8 N Uani -0.3315(4) 0.4045(3) 0.0886(2) 1.000 0.0727(14) . .
C10 C Uani 0.2372(5) -0.1690(2) 0.1865(2) 1.000 0.0633(13) . .
C11 C Uani 0.2903(4) -0.0608(2) 0.17494(18) 1.000 0.0460(9) . .
C12 C Uani 0.3693(3) 0.1160(2) 0.12742(16) 1.000 0.0367(8) . .
C13 C Uani 0.1566(3) 0.30190(19) 0.02909(16) 1.000 0.0377(8) . .
C14 C Uani 0.1181(4) 0.3826(2) 0.0724(2) 1.000 0.0540(11) . .
C15 C Uani -0.0439(4) 0.4158(3) 0.0929(2) 1.000 0.0627(11) . .
C16 C Uani -0.1716(4) 0.3704(2) 0.06972(19) 1.000 0.0486(10) . .
C17 C Uani -0.1312(4) 0.2874(2) 0.0271(2) 1.000 0.0505(10) . .
C18 C Uani 0.0295(4) 0.2541(2) 0.00716(19) 1.000 0.0483(10) . .
N9 N Uani -0.0273(3) 0.1790(2) 0.24477(16) 1.000 0.0556(9) . .
N10 N Uani 0.1477(3) 0.2318(2) 0.44847(17) 1.000 0.0509(9) . .
C19 C Uani 0.0306(3) 0.1976(2) 0.31137(17) 1.000 0.0410(9) . .
C20 C Uani 0.0726(4) 0.2958(2) 0.3192(2) 1.000 0.0534(10) . .
C21 C Uani 0.1301(4) 0.3095(3) 0.3886(2) 1.000 0.0578(11) . .
C22 C Uani 0.1106(4) 0.1371(2) 0.44215(19) 1.000 0.0518(10) . .
C23 C Uani 0.0517(4) 0.1171(2) 0.37571(18) 1.000 0.0471(10) . .
N11 N Uani 0.6781(4) 0.3128(2) 0.48493(17) 1.000 0.0606(10) . .
N12 N Uani 0.5166(3) 0.1832(2) 0.30868(18) 1.000 0.0573(10) . .
C24 C Uani 0.6248(4) 0.2711(2) 0.42761(19) 1.000 0.0467(10) . .
C25 C Uani 0.6099(4) 0.1645(2) 0.4358(2) 1.000 0.0531(10) . .
C26 C Uani 0.5556(4) 0.1246(3) 0.3757(2) 1.000 0.0591(11) . .
C27 C Uani 0.5311(4) 0.2849(3) 0.2983(2) 1.000 0.0632(12) . .
C28 C Uani 0.5848(4) 0.3313(2) 0.3550(2) 1.000 0.0564(11) . .
O1W O Uani 0.7936(4) 0.1385(2) 0.60315(16) 1.000 0.0819(10) . .
H1A H Uiso 0.11730 0.01800 0.91000 1.000 0.0800 calc R
H1B H Uiso 0.31150 0.02050 0.88880 1.000 0.0800 calc R
H1C H Uiso 0.21850 -0.06750 0.86550 1.000 0.0800 calc R
H4A H Uiso -0.51520 0.41210 0.76100 1.000 0.0620 . R
H4B H Uiso -0.46740 0.39880 0.83940 1.000 0.0620 . R
H5 H Uiso -0.06470 0.41710 0.56120 1.000 0.0490 calc R
H6 H Uiso -0.33330 0.43300 0.62990 1.000 0.0480 calc R
H8 H Uiso -0.18460 0.41930 0.84930 1.000 0.0490 calc R
H9 H Uiso 0.08520 0.40350 0.78030 1.000 0.0480 calc R
H1N H Uiso -0.360(5) 0.455(2) 0.112(3) 1.000 0.106(17) . .
H2N H Uiso -0.396(5) 0.384(3) 0.062(2) 1.000 0.065(11) . .
H10A H Uiso 0.24390 -0.20300 0.24230 1.000 0.0950 calc R
H10B H Uiso 0.30830 -0.20310 0.14510 1.000 0.0950 calc R
H10C H Uiso 0.12500 -0.17070 0.17950 1.000 0.0950 calc R
H14 H Uiso 0.20150 0.41500 0.08800 1.000 0.0650 calc R
H15 H Uiso -0.06810 0.46990 0.12290 1.000 0.0750 calc R
H17 H Uiso -0.21440 0.25430 0.01210 1.000 0.0610 calc R
H18 H Uiso 0.05390 0.19880 -0.02140 1.000 0.0580 calc R
H9A H Uiso -0.10340 0.13340 0.26140 1.000 0.0670 . R
H9B H Uiso -0.06800 0.23500 0.22210 1.000 0.0670 . R
H10 H Uiso 0.172(5) 0.241(3) 0.491(3) 1.000 0.084(13) . .
H20 H Uiso 0.06150 0.35120 0.27750 1.000 0.0640 calc R
H21 H Uiso 0.15750 0.37500 0.39380 1.000 0.0700 calc R
H22 H Uiso 0.12570 0.08340 0.48450 1.000 0.0620 calc R
H23 H Uiso 0.02550 0.05060 0.37290 1.000 0.0570 calc R
H11A H Uiso 0.70430 0.27460 0.52810 1.000 0.0730 calc R
H11B H Uiso 0.68640 0.37820 0.47880 1.000 0.0730 calc R
H12 H Uiso 0.479(5) 0.156(3) 0.274(2) 1.000 0.098(15) . .
H25 H Uiso 0.63700 0.12170 0.48210 1.000 0.0640 calc R
H26 H Uiso 0.54550 0.05410 0.38190 1.000 0.0710 calc R
H27 H Uiso 0.50370 0.32500 0.25070 1.000 0.0750 calc R
H28 H Uiso 0.59510 0.40200 0.34610 1.000 0.0680 calc R
H1W H Uiso 0.89250 0.14260 0.61180 1.000 0.1010 . .
H2W H Uiso 0.74410 0.09310 0.64330 1.000 0.1010 . .

loop_
_atom_type_symbol
_atom_type_description
_atom_type_scat_dispersion_real
_atom_type_scat_dispersion_imag
_atom_type_scat_source
S S 0.1246 0.1234 'International Tables Vol C Tables 4.2.6.8 and 6.1.1.4'
O O 0.0106 0.0060 'International Tables Vol C Tables 4.2.6.8 and 6.1.1.4'
N N 0.0061 0.0033 'International Tables Vol C Tables 4.2.6.8 and 6.1.1.4'
H H 0.0000 0.0000 'International Tables Vol C Tables 4.2.6.8 and 6.1.1.4'
C C 0.0033 0.0016 'International Tables Vol C Tables 4.2.6.8 and 6.1.1.4'

loop_
_geom_angle_atom_site_label_1
_geom_angle_atom_site_label_2
_geom_angle_atom_site_label_3
_geom_angle
_geom_angle_publ_flag
C2 S1 C3 87.54(14) yes
O1 S2 O2 116.44(14) yes
O1 S2 N3 112.94(13) yes
O1 S2 C4 106.58(13) yes
O2 S2 N3 106.27(12) yes
O2 S2 C4 108.20(13) yes
N3 S2 C4 105.86(13) yes
C11 S3 C12 87.94(13) yes
O3 S4 N7 105.63(13) yes
O3 S4 C13 106.18(13) yes
O4 S4 C13 107.05(14) yes
N7 S4 C13 107.22(13) yes
O4 S4 N7 113.65(13) yes
O3 S4 O4 116.54(13) yes
H1W O1W H2W 106.00 no
N2 N1 C2 113.7(2) yes
N1 N2 C3 112.4(2) yes
S2 N3 C3 119.80(19) yes
C7 N4 H4B 110.00 no
C7 N4 H4A 109.00 no
H4A N4 H4B 110.00 no
N6 N5 C11 113.2(2) yes
N5 N6 C12 113.6(2) yes
S4 N7 C12 120.3(2) yes
H1N N8 H2N 118(4) no
C16 N8 H1N 124(3) no
C16 N8 H2N 115(3) no
C21 N10 C22 120.5(3) yes
H9A N9 H9B 109.00 no
C19 N9 H9A 110.00 no
C19 N9 H9B 108.00 no
C22 N10 H10 118(3) no
C21 N10 H10 121(3) no
C26 N12 C27 120.1(3) yes
C24 N11 H11A 120.00 no
C24 N11 H11B 120.00 no
H11A N11 H11B 120.00 no
C26 N12 H12 119(3) no
C27 N12 H12 121(3) no
N1 C2 C1 123.0(3) yes
S1 C2 C1 123.4(2) yes
S1 C2 N1 113.6(2) yes
S1 C3 N3 126.4(2) yes
S1 C3 N2 112.8(2) yes
N2 C3 N3 120.8(2) yes
C5 C4 C9 118.5(2) no
S2 C4 C5 119.54(19) yes
S2 C4 C9 121.8(2) yes
C4 C5 C6 121.2(2) no
C5 C6 C7 120.7(2) no
C6 C7 C8 118.0(2) no
N4 C7 C8 121.8(2) yes
N4 C7 C6 120.3(2) yes
C7 C8 C9 121.5(3) no
C4 C9 C8 120.2(3) no
C2 C1 H1B 109.00 no
C2 C1 H1A 109.00 no
H1A C1 H1B 109.00 no
H1A C1 H1C 109.00 no
C2 C1 H1C 109.00 no
H1B C1 H1C 109.00 no
C6 C5 H5 119.00 no
C4 C5 H5 119.00 no
C7 C6 H6 120.00 no
C5 C6 H6 120.00 no
C9 C8 H8 119.00 no
C7 C8 H8 119.00 no
C4 C9 H9 120.00 no
C8 C9 H9 120.00 no
S3 C11 C10 121.8(2) yes
S3 C11 N5 113.7(2) yes
N5 C11 C10 124.5(3) yes
S3 C12 N6 111.6(2) yes
S3 C12 N7 127.2(2) yes
N6 C12 N7 121.2(2) yes
S4 C13 C18 121.6(2) yes
C14 C13 C18 118.8(3) no
S4 C13 C14 119.6(2) yes
C13 C14 C15 120.3(3) no
C14 C15 C16 121.6(3) no
C15 C16 C17 117.5(3) no
N8 C16 C15 121.6(3) yes
N8 C16 C17 120.9(3) yes
C16 C17 C18 120.9(3) no
C13 C18 C17 120.9(3) no
H10A C10 H10B 109.00 no
H10A C10 H10C 109.00 no
C11 C10 H10C 109.00 no
C11 C10 H10B 110.00 no
C11 C10 H10A 109.00 no
H10B C10 H10C 109.00 no
C13 C14 H14 120.00 no
C15 C14 H14 120.00 no
C14 C15 H15 119.00 no
C16 C15 H15 119.00 no
C16 C17 H17 120.00 no
C18 C17 H17 120.00 no
C17 C18 H18 120.00 no
C13 C18 H18 120.00 no
N9 C19 C23 120.1(3) yes
N9 C19 C20 122.3(3) yes
C20 C19 C23 117.6(3) no
C19 C20 C21 119.4(3) no
N10 C21 C20 121.5(3) yes
N10 C22 C23 121.7(3) yes
C19 C23 C22 119.4(3) no
C21 C20 H20 120.00 no
C19 C20 H20 120.00 no
N10 C21 H21 119.00 no
C20 C21 H21 119.00 no
C23 C22 H22 119.00 no
N10 C22 H22 119.00 no
C19 C23 H23 120.00 no
C22 C23 H23 120.00 no
C25 C24 C28 117.1(3) no
N11 C24 C25 121.3(3) yes
N11 C24 C28 121.6(3) yes
C24 C25 C26 119.6(3) no
N12 C26 C25 121.9(3) yes
N12 C27 C28 122.0(3) yes
C24 C28 C27 119.2(3) no
C24 C25 H25 120.00 no
C26 C25 H25 120.00 no
C25 C26 H26 119.00 no
N12 C26 H26 119.00 no
N12 C27 H27 119.00 no
C28 C27 H27 119.00 no
C24 C28 H28 120.00 no
C27 C28 H28 120.00 no

loop_
_geom_bond_atom_site_label_1
_geom_bond_atom_site_label_2
_geom_bond_distance
_geom_bond_publ_flag
S1 C2 1.725(3) yes
S1 C3 1.754(3) yes
S2 O1 1.447(2) yes
S2 O2 1.442(2) yes
S2 N3 1.583(2) yes
S2 C4 1.750(3) yes
S3 C12 1.757(3) yes
S3 C11 1.719(3) yes
S4 O3 1.445(2) yes
S4 O4 1.445(2) yes
S4 C13 1.755(3) yes
S4 N7 1.581(2) yes
O1W H2W 0.8600 no
O1W H1W 0.8600 no
N1 C2 1.293(4) yes
N1 N2 1.391(4) yes
N2 C3 1.307(4) yes
N3 C3 1.365(3) yes
N4 C7 1.376(4) yes
N4 H4B 0.8600 no
N4 H4A 0.8600 no
N5 C11 1.297(4) yes
N5 N6 1.377(3) yes
N6 C12 1.310(3) yes
N7 C12 1.343(4) yes
N8 C16 1.367(5) yes
N8 H1N 0.83(3) no
N8 H2N 0.84(4) no
N9 C19 1.346(4) yes
N10 C22 1.333(4) yes
N10 C21 1.322(4) yes
N9 H9B 0.8600 no
N9 H9A 0.8600 no
N10 H10 0.80(5) no
N11 C24 1.328(4) yes
N12 C27 1.339(5) yes
N12 C26 1.324(4) yes
N11 H11B 0.8600 no
N11 H11A 0.8600 no
N12 H12 0.84(4) no
C1 C2 1.489(4) no
C4 C5 1.393(4) no
C4 C9 1.403(4) no
C5 C6 1.365(4) no
C6 C7 1.409(4) no
C7 C8 1.392(4) no
C8 C9 1.373(5) no
C1 H1C 0.9600 no
C1 H1B 0.9600 no
C1 H1A 0.9600 no
C5 H5 0.9300 no
C6 H6 0.9300 no
C8 H8 0.9300 no
C9 H9 0.9300 no
C10 C11 1.489(4) no
C13 C18 1.391(4) no
C13 C14 1.374(4) no
C14 C15 1.381(5) no
C15 C16 1.389(5) no
C16 C17 1.395(4) no
C17 C18 1.371(5) no
C10 H10A 0.9600 no
C10 H10C 0.9600 no
C10 H10B 0.9600 no
C14 H14 0.9300 no
C15 H15 0.9300 no
C17 H17 0.9300 no
C18 H18 0.9300 no
C19 C20 1.397(4) no
C19 C23 1.400(4) no
C20 C21 1.366(5) no
C22 C23 1.354(4) no
C20 H20 0.9300 no
C21 H21 0.9300 no
C22 H22 0.9300 no
C23 H23 0.9300 no
C24 C28 1.409(4) no
C24 C25 1.407(4) no
C25 C26 1.358(5) no
C27 C28 1.356(5) no
C25 H25 0.9300 no
C26 H26 0.9300 no
C27 H27 0.9300 no
C28 H28 0.9300 no

loop_
_geom_contact_atom_site_label_1
_geom_contact_atom_site_label_2
_geom_contact_distance
_geom_contact_site_symmetry_2
_geom_contact_publ_flag
S1 O1 2.938(2) . no
S1 O4 3.351(2) 1_556 no
S1 N2 2.562(3) . no
S1 C9 3.670(3) . no
S3 N6 2.548(2) . no
S3 O4 2.826(2) . no
S2 H10 3.10(4) . no
S3 H1B 3.1400 1_554 no
S4 H2N 3.03(4) 1_655 no
S4 H4B 3.0900 1_654 no
O1 N4 2.984(3) 1_655 no
O1 C6 3.328(4) 1_655 no
O1 S1 2.938(2) . no
O1W N11 3.014(4) . no
O1W N5 2.899(4) 2_656 no
O1W C22 3.296(4) 1_655 no
O1W C25 3.374(4) . no
O2 C6 3.268(3) 2_566 no
O2 N11 3.182(3) 2_666 no
O2 C5 3.323(3) 2_566 no
O3 N4 2.959(3) 1_654 no
O3 N8 2.999(4) 1_655 no
O4 C1 3.354(4) 1_554 no
O4 S1 3.351(2) 1_554 no
O4 S3 2.826(2) . no
O1 H9 2.5800 . no
O1 H28 2.6600 2_666 no
O1 H6 2.6000 1_655 no
O1 H4A 2.1500 1_655 no
O1W H10A 2.7600 2_656 no
O1W H25 2.6400 . no
O1W H11A 2.2000 . no
O1W H23 2.8800 2_656 no
O2 H21 2.8800 . no
O2 H5 2.7400 . no
O2 H6 2.7300 2_566 no
O2 H5 2.8400 2_566 no
O2 H11B 2.3300 2_666 no
O3 H14 2.7500 . no
O3 H4B 2.1300 1_654 no
O3 H2N 2.17(4) 1_655 no
O3 H1N 2.89(3) 2_565 no
O4 H1B 2.6700 1_554 no
O4 H18 2.5600 . no
O4 H10B 2.7500 2_655 no
N1 S1 2.537(3) . no
N1 N9 2.979(4) 2_556 no
N2 S1 2.562(3) . no
N3 N10 2.784(4) . no
N4 O3 2.959(3) 1_456 no
N4 O1 2.984(3) 1_455 no
N5 O1W 2.899(4) 2_656 no
N5 S3 2.535(2) . no
N6 N12 2.767(4) . no
N6 S3 2.548(2) . no
N8 O3 2.999(4) 1_455 no
N9 N1 2.979(4) 2_556 no
N10 N3 2.784(4) . no
N11 O2 3.182(3) 2_666 no
N11 O1W 3.014(4) . no
N12 N6 2.767(4) . no
N1 H23 2.8300 2_556 no
N1 H9A 2.2500 2_556 no
N2 H1W 2.4500 1_455 no
N2 H23 2.7800 2_556 no
N2 H22 2.9400 . no
N3 H10 1.99(5) . no
N4 H1N 2.59(4) 2_466 no
N5 H2W 2.0900 2_656 no
N5 H12 2.90(4) . no
N6 H12 1.93(4) . no
N7 H2N 2.75(4) 1_655 no
N8 H27 2.7600 1_455 no
C1 O4 3.354(4) 1_556 no
C5 O2 3.323(3) 2_566 no
C6 O1 3.328(4) 1_455 no
C6 C21 3.591(5) 2_566 no
C6 O2 3.268(3) 2_566 no
C7 C10 3.435(4) 2_556 no
C8 C10 3.338(4) 2_556 no
C9 S1 3.670(3) . no
C10 C8 3.338(4) 2_556 no
C10 C7 3.435(4) 2_556 no
C15 C15 3.413(5) 2_565 no
C21 C27 3.353(5) . no
C21 C6 3.591(5) 2_566 no
C22 O1W 3.296(4) 1_455 no
C25 O1W 3.374(4) . no
C27 C21 3.353(5) . no
C2 H10C 3.0500 2_556 no
C3 H10 2.85(5) . no
C5 H21 2.7700 2_566 no
C6 H21 2.7200 2_566 no
C7 H10A 2.9500 2_556 no
C8 H10B 3.0800 2_556 no
C9 H15 2.9900 2_566 no
C11 H2W 2.8900 2_656 no
C12 H12 2.88(4) . no
C14 H9B 3.0300 . no
C15 H9B 2.9000 . no
C16 H9B 3.0700 . no
C22 H1W 2.9800 1_455 no
C26 H9A 3.0200 1_655 no
H1B S3 3.1400 1_556 no
H1B O4 2.6700 1_556 no
H1N N4 2.59(4) 2_466 no
H1N O3 2.89(4) 2_565 no
H1N H4B 2.5000 2_466 no
H1N H15 2.4800 . no
H1W N2 2.4500 1_655 no
H1W C22 2.9800 1_655 no
H2N H17 2.3700 . no
H2N O3 2.17(4) 1_455 no
H2N N7 2.75(4) 1_455 no
H2N S4 3.03(4) 1_455 no
H2W C11 2.8900 2_656 no
H2W H10A 2.5900 2_656 no
H2W N5 2.0900 2_656 no
H4A H6 2.3200 . no
H4A O1 2.1500 1_455 no
H4B H1N 2.5000 2_466 no
H4B S4 3.0900 1_456 no
H4B O3 2.1300 1_456 no
H4B H8 2.4100 . no
H5 O2 2.8400 2_566 no
H5 O2 2.7400 . no
H6 O2 2.7300 2_566 no
H6 O1 2.6000 1_455 no
H6 H4A 2.3200 . no
H8 H4B 2.4100 . no
H8 H14 2.5700 2_566 no
H9 H15 2.4800 2_566 no
H9 O1 2.5800 . no
H9A N1 2.2500 2_556 no
H9A C26 3.0200 1_455 no
H9A H23 2.3900 . no
H9B C16 3.0700 . no
H9B C14 3.0300 . no
H9B C15 2.9000 . no
H9B H20 2.3200 . no
H10 N3 1.99(5) . no
H10 S2 3.10(4) . no
H10 C3 2.85(5) . no
H10A O1W 2.7600 2_656 no
H10A H2W 2.5900 2_656 no
H10A C7 2.9500 2_556 no
H10B C8 3.0800 2_556 no
H10B O4 2.7500 2_655 no
H10C C2 3.0500 2_556 no
H11A H25 2.4100 . no
H11A O1W 2.2000 . no
H11B O2 2.3300 2_666 no
H11B H28 2.4200 . no
H12 C12 2.88(4) . no
H12 N6 1.93(4) . no
H12 N5 2.90(4) . no
H14 O3 2.7500 . no
H14 H8 2.5700 2_566 no
H15 C9 2.9900 2_566 no
H15 H1N 2.4800 . no
H15 H9 2.4800 2_566 no
H17 H2N 2.3700 . no
H18 O4 2.5600 . no
H20 H9B 2.3200 . no
H21 C5 2.7700 2_566 no
H21 O2 2.8800 . no
H21 C6 2.7200 2_566 no
H22 N2 2.9400 . no
H23 N1 2.8300 2_556 no
H23 O1W 2.8800 2_656 no
H23 H9A 2.3900 . no
H23 N2 2.7800 2_556 no
H25 H11A 2.4100 . no
H25 O1W 2.6400 . no
H27 N8 2.7600 1_655 no
H28 O1 2.6600 2_666 no
H28 H11B 2.4200 . no

loop_
_geom_hbond_atom_site_label_D
_geom_hbond_atom_site_label_H
_geom_hbond_atom_site_label_A
_geom_hbond_distance_DH
_geom_hbond_distance_HA
_geom_hbond_distance_DA
_geom_hbond_angle_DHA
_geom_hbond_site_symmetry_A
_geom_hbond_publ_flag
N8 H1N N4 0.83(3) 2.59(4) 3.371(5) 157(4) 2_466 yes
O1W H1W N2 0.8600 2.4500 3.289(4) 164.00 1_655 yes
N8 H2N O3 0.84(4) 2.17(4) 2.999(4) 169(3) 1_455 yes
O1W H2W N5 0.8600 2.0900 2.899(4) 157.00 2_656 yes
N4 H4A O1 0.8600 2.1500 2.984(3) 162.00 1_455 yes
N4 H4B O3 0.8600 2.1300 2.959(3) 163.00 1_456 yes
N9 H9A N1 0.8600 2.2500 2.979(4) 143.00 2_556 yes
N10 H10 N3 0.80(5) 1.99(5) 2.784(4) 176(3) . yes
N11 H11A O1W 0.8600 2.2000 3.014(4) 158.00 . yes
N11 H11B O2 0.8600 2.3300 3.182(3) 173.00 2_666 yes
N12 H12 N6 0.84(4) 1.93(4) 2.767(4) 173(4) . yes
C6 H6 O1 0.9300 2.6000 3.328(4) 136.00 1_455 yes
C9 H9 O1 0.9300 2.5800 2.932(4) 103.00 . yes
C18 H18 O4 0.9300 2.5600 2.925(4) 104.00 . yes

loop_
_geom_torsion_atom_site_label_1
_geom_torsion_atom_site_label_2
_geom_torsion_atom_site_label_3
_geom_torsion_atom_site_label_4
_geom_torsion
_geom_torsion_publ_flag
C3 S1 C2 N1 0.3(3) no
C3 S1 C2 C1 -178.0(3) no
C2 S1 C3 N2 -0.3(2) no
C2 S1 C3 N3 -178.6(3) no
O1 S2 N3 C3 49.2(3) no
O2 S2 N3 C3 178.0(2) no
C4 S2 N3 C3 -67.1(2) no
O1 S2 C4 C5 168.4(2) no
O1 S2 C4 C9 -16.8(3) no
O2 S2 C4 C5 42.5(2) no
O2 S2 C4 C9 -142.8(2) no
N3 S2 C4 C5 -71.1(2) no
N3 S2 C4 C9 103.7(2) no
C12 S3 C11 C10 -179.0(3) no
C11 S3 C12 N6 0.5(2) no
C12 S3 C11 N5 -0.6(3) no
C11 S3 C12 N7 177.8(3) no
O4 S4 N7 C12 -37.3(3) no
C13 S4 N7 C12 80.8(2) no
O3 S4 N7 C12 -166.2(2) no
N7 S4 C13 C18 -111.2(2) no
O4 S4 C13 C14 -170.0(2) no
O3 S4 C13 C14 -44.8(3) no
O3 S4 C13 C18 136.2(2) no
O4 S4 C13 C18 11.1(3) no
N7 S4 C13 C14 67.7(3) no
N2 N1 C2 S1 -0.3(4) no
C2 N1 N2 C3 0.0(4) no
N2 N1 C2 C1 178.1(3) no
N1 N2 C3 S1 0.2(3) no
N1 N2 C3 N3 178.7(3) no
S2 N3 C3 N2 151.0(2) no
S2 N3 C3 S1 -30.8(3) no
N6 N5 C11 S3 0.5(3) no
C11 N5 N6 C12 -0.2(4) no
N6 N5 C11 C10 178.9(3) no
N5 N6 C12 S3 -0.3(3) no
N5 N6 C12 N7 -177.8(2) no
S4 N7 C12 N6 -168.7(2) no
S4 N7 C12 S3 14.2(4) no
C22 N10 C21 C20 0.5(5) no
C21 N10 C22 C23 -1.0(5) no
C27 N12 C26 C25 0.4(5) no
C26 N12 C27 C28 -0.2(5) no
C9 C4 C5 C6 -0.6(4) no
S2 C4 C5 C6 174.3(2) no
S2 C4 C9 C8 -174.1(2) no
C5 C4 C9 C8 0.7(4) no
C4 C5 C6 C7 -0.4(4) no
C5 C6 C7 N4 -179.3(3) no
C5 C6 C7 C8 1.3(4) no
C6 C7 C8 C9 -1.2(4) no
N4 C7 C8 C9 179.5(3) no
C7 C8 C9 C4 0.2(4) no
S4 C13 C14 C15 -179.5(2) no
S4 C13 C18 C17 179.9(2) no
C14 C13 C18 C17 0.9(4) no
C18 C13 C14 C15 -0.6(4) no
C13 C14 C15 C16 -0.9(5) no
C14 C15 C16 C17 2.0(5) no
C14 C15 C16 N8 -178.7(3) no
N8 C16 C17 C18 179.1(3) no
C15 C16 C17 C18 -1.7(4) no
C16 C17 C18 C13 0.2(5) no
C23 C19 C20 C21 -0.7(4) no
N9 C19 C23 C22 179.8(3) no
N9 C19 C20 C21 179.8(3) no
C20 C19 C23 C22 0.2(4) no
C19 C20 C21 N10 0.3(5) no
N10 C22 C23 C19 0.7(5) no
N11 C24 C25 C26 -179.7(3) no
C28 C24 C25 C26 -1.3(5) no
N11 C24 C28 C27 179.9(3) no
C25 C24 C28 C27 1.5(5) no
C24 C25 C26 N12 0.4(5) no
N12 C27 C28 C24 -0.8(5) no
